data_7244909
loop_
_publ_author_name
'Chang, Wei-Wei'
'He, Fa-Hui'
'Garc\'ia-Pe\~nas, Alberto'
'Shekh, Mehdihasan I.'
'Li, Zong-Jun'

_publ_section_title
;
 Reactions of [60]fullerene with alkynes promoted by OH&#x2212;
;
_journal_issue 22
_journal_name_full 'RSC Advances'
_journal_page_first 14018
_journal_page_last 14021
_journal_paper_doi 10.1039/D2RA01300B
_journal_volume 12
_journal_year 2022
_chemical_formula_sum 'C75 H12'
_chemical_formula_weight 912.85
_space_group_crystal_system monoclinic
_space_group_IT_number 14
_space_group_name_Hall '-P 2ybc'
_space_group_name_H-M_alt 'P 1 21/c 1'
_atom_sites_solution_hydrogens geom
_audit_creation_method SHELXL-2019/2
_audit_update_record
;
2022-04-25 deposited with the CCDC.	2022-04-28 downloaded from the CCDC.
;
_cell_angle_alpha 90
_cell_angle_beta 115.3050(10)
_cell_angle_gamma 90
_cell_formula_units_Z 4
_cell_length_a 20.5241(16)
_cell_length_b 10.0720(8)
_cell_length_c 19.8797(16)
_cell_measurement_reflns_used 1848
_cell_measurement_temperature 293(2)
_cell_measurement_theta_max 0.988
_cell_measurement_theta_min 0.971
_cell_volume 3715.2(5)
_computing_structure_refinement 'SHELXL-2019/2 (Sheldrick, 2019)'
_diffrn_ambient_temperature 293(2)
_diffrn_measured_fraction_theta_full 0.996
_diffrn_measured_fraction_theta_max 0.996
_diffrn_measurement_device_type 'Bruker APEX-II CCD'
_diffrn_radiation_type MoK\a
_diffrn_radiation_wavelength 0.71073
_diffrn_reflns_av_R_equivalents 0.0869
_diffrn_reflns_av_unetI/netI 0.0941
_diffrn_reflns_Laue_measured_fraction_full 0.996
_diffrn_reflns_Laue_measured_fraction_max 0.996
_diffrn_reflns_limit_h_max 24
_diffrn_reflns_limit_h_min -22
_diffrn_reflns_limit_k_max 11
_diffrn_reflns_limit_k_min -11
_diffrn_reflns_limit_l_max 23
_diffrn_reflns_limit_l_min -23
_diffrn_reflns_number 23317
_diffrn_reflns_point_group_measured_fraction_full 0.996
_diffrn_reflns_point_group_measured_fraction_max 0.996
_diffrn_reflns_theta_full 25.076
_diffrn_reflns_theta_max 25.076
_diffrn_reflns_theta_min 2.053
_exptl_absorpt_coefficient_mu 0.094
_exptl_crystal_colour black
_exptl_crystal_density_diffrn 1.632
_exptl_crystal_description block
_exptl_crystal_F_000 1848
_exptl_crystal_size_max 0.320
_exptl_crystal_size_mid 0.180
_exptl_crystal_size_min 0.130
_refine_diff_density_max 0.246
_refine_diff_density_min -0.199
_refine_diff_density_rms 0.046
_refine_ls_extinction_method none
_refine_ls_goodness_of_fit_ref 0.966
_refine_ls_hydrogen_treatment constr
_refine_ls_matrix_type full
_refine_ls_number_parameters 676
_refine_ls_number_reflns 6567
_refine_ls_number_restraints 0
_refine_ls_restrained_S_all 0.966
_refine_ls_R_factor_all 0.1342
_refine_ls_R_factor_gt 0.0516
_refine_ls_shift/su_max 0.000
_refine_ls_shift/su_mean 0.000
_refine_ls_structure_factor_coef Fsqd
_refine_ls_weighting_details 'w=1/[\s^2^(Fo^2^)+(0.0386P)^2^] where P=(Fo^2^+2Fc^2^)/3'
_refine_ls_weighting_scheme calc
_refine_ls_wR_factor_gt 0.0832
_refine_ls_wR_factor_ref 0.1065
_reflns_Friedel_coverage 0.000
_reflns_number_gt 3346
_reflns_number_total 6567
_reflns_threshold_expression 'I > 2\s(I)'
_cod_data_source_file d2ra01300b2.cif
_cod_data_source_block W146
_cod_original_sg_symbol_H-M 'P 21/c'
_cod_database_code 7244909
_shelx_shelxl_version_number 2019/2
_shelx_space_group_comment
;
The symmetry employed for this shelxl refinement is uniquely defined
by the following loop, which should always be used as a source of
symmetry information in preference to the above space-group names.
They are only intended as comments.
;
_shelx_estimated_absorpt_t_min 0.971
_shelx_estimated_absorpt_t_max 0.988

loop_
_space_group_symop_operation_xyz
'x, y, z'
'-x, y+1/2, -z+1/2'
'-x, -y, -z'
'x, -y-1/2, z-1/2'

loop_
_atom_site_label
_atom_site_type_symbol
_atom_site_fract_x
_atom_site_fract_y
_atom_site_fract_z
_atom_site_U_iso_or_equiv
_atom_site_adp_type
_atom_site_occupancy
_atom_site_site_symmetry_order
_atom_site_calc_flag
_atom_site_refinement_flags_posn
_atom_site_refinement_flags_adp
_atom_site_refinement_flags_occupancy
_atom_site_disorder_assembly
_atom_site_disorder_group
C1 C 0.67367(15) 0.1330(3) 0.49687(15) 0.0323(8) Uani 1 1 d . . . . .
C2 C 0.75532(15) 0.1293(3) 0.50592(15) 0.0300(7) Uani 1 1 d . . . . .
C3 C 0.81055(16) 0.1634(3) 0.58389(16) 0.0297(7) Uani 1 1 d . . . . .
C4 C 0.79597(16) 0.2188(3) 0.63882(16) 0.0322(8) Uani 1 1 d . . . . .
C5 C 0.72123(17) 0.2222(3) 0.63067(17) 0.0329(8) Uani 1 1 d . . . . .
C6 C 0.66630(16) 0.1707(3) 0.56884(17) 0.0330(8) Uani 1 1 d . . . . .
C7 C 0.63601(15) -0.0029(3) 0.48156(15) 0.0319(8) Uani 1 1 d . . . . .
C8 C 0.66263(17) -0.1148(3) 0.46296(15) 0.0352(8) Uani 1 1 d . . . . .
C9 C 0.73683(17) -0.1190(3) 0.47078(15) 0.0322(8) Uani 1 1 d . . . . .
C10 C 0.78074(16) -0.0102(3) 0.49814(15) 0.0296(7) Uani 1 1 d . . . . .
C11 C 0.85411(16) -0.0292(3) 0.55182(17) 0.0344(8) Uani 1 1 d . . . . .
C12 C 0.87269(15) 0.0784(3) 0.60520(16) 0.0313(7) Uani 1 1 d . . . . .
C13 C 0.91887(15) 0.0560(3) 0.67920(17) 0.0376(8) Uani 1 1 d . . . . .
C14 C 0.90260(17) 0.1155(3) 0.73659(17) 0.0392(8) Uani 1 1 d . . . . .
C15 C 0.84229(18) 0.1941(3) 0.71613(16) 0.0364(8) Uani 1 1 d . . . . .
C16 C 0.79701(19) 0.1816(3) 0.75565(17) 0.0409(9) Uani 1 1 d . . . . .
C17 C 0.72255(18) 0.1993(3) 0.70270(17) 0.0355(8) Uani 1 1 d . . . . .
C18 C 0.66945(18) 0.1256(3) 0.71102(19) 0.0399(8) Uani 1 1 d . . . . .
C19 C 0.61226(17) 0.0703(3) 0.64531(19) 0.0392(8) Uani 1 1 d . . . . .
C20 C 0.61210(16) 0.0914(3) 0.57629(17) 0.0347(8) Uani 1 1 d . . . . .
C21 C 0.59332(15) -0.0156(3) 0.52246(17) 0.0350(8) Uani 1 1 d . . . . .
C22 C 0.57577(15) -0.1400(3) 0.54075(17) 0.0393(8) Uani 1 1 d . . . . .
C23 C 0.60263(16) -0.2574(3) 0.52051(17) 0.0417(9) Uani 1 1 d . . . . .
C24 C 0.64554(17) -0.2445(3) 0.48206(16) 0.0392(8) Uani 1 1 d . . . . .
C25 C 0.70878(19) -0.3287(3) 0.50226(16) 0.0411(9) Uani 1 1 d . . . . .
C26 C 0.76516(19) -0.2505(3) 0.49593(16) 0.0391(8) Uani 1 1 d . . . . .
C27 C 0.83646(18) -0.2691(3) 0.54606(17) 0.0374(8) Uani 1 1 d . . . . .
C28 C 0.88224(17) -0.1548(3) 0.57486(18) 0.0399(8) Uani 1 1 d . . . . .
C29 C 0.92936(16) -0.1796(3) 0.65233(19) 0.0420(9) Uani 1 1 d . . . . .
C30 C 0.94745(15) -0.0766(3) 0.70351(18) 0.0408(8) Uani 1 1 d . . . . .
C31 C 0.94897(15) -0.0985(4) 0.77572(17) 0.0426(9) Uani 1 1 d . . . . .
C32 C 0.92173(17) 0.0199(3) 0.79617(17) 0.0420(9) Uani 1 1 d . . . . .
C33 C 0.87830(18) 0.0090(3) 0.83383(16) 0.0413(9) Uani 1 1 d . . . . .
C34 C 0.8152(2) 0.0918(3) 0.81359(16) 0.0422(9) Uani 1 1 d . . . . .
C35 C 0.7585(2) 0.0138(3) 0.82051(17) 0.0424(9) Uani 1 1 d . . . . .
C36 C 0.68766(19) 0.0313(3) 0.77086(18) 0.0413(9) Uani 1 1 d . . . . .
C37 C 0.64127(17) -0.0838(3) 0.74208(18) 0.0410(9) Uani 1 1 d . . . . .
C38 C 0.59444(16) -0.0592(3) 0.66444(19) 0.0404(8) Uani 1 1 d . . . . .
C39 C 0.57684(15) -0.1617(3) 0.61325(18) 0.0398(8) Uani 1 1 d . . . . .
C40 C 0.60522(16) -0.2942(3) 0.63763(18) 0.0410(9) Uani 1 1 d . . . . .
C41 C 0.62114(18) -0.3529(3) 0.57984(18) 0.0413(9) Uani 1 1 d . . . . .
C42 C 0.68153(18) -0.4338(3) 0.59891(18) 0.0389(8) Uani 1 1 d . . . . .
C43 C 0.72593(19) -0.4215(3) 0.55872(18) 0.0434(9) Uani 1 1 d . . . . .
C44 C 0.8007(2) -0.4394(3) 0.61216(19) 0.0430(9) Uani 1 1 d . . . . .
C45 C 0.85493(19) -0.3645(3) 0.60575(19) 0.0427(9) Uani 1 1 d . . . . .
C46 C 0.91245(17) -0.3096(3) 0.67145(19) 0.0454(9) Uani 1 1 d . . . . .
C47 C 0.91324(17) -0.3310(3) 0.74089(19) 0.0438(9) Uani 1 1 d . . . . .
C48 C 0.93217(16) -0.2226(3) 0.79466(17) 0.0426(9) Uani 1 1 d . . . . .
C49 C 0.88708(17) -0.2348(3) 0.83365(16) 0.0412(9) Uani 1 1 d . . . . .
C50 C 0.86033(18) -0.1208(3) 0.85334(15) 0.0419(9) Uani 1 1 d . . . . .
C51 C 0.78727(18) -0.1173(3) 0.84488(16) 0.0398(8) Uani 1 1 d . . . . .
C52 C 0.74285(19) -0.2272(3) 0.81785(17) 0.0402(8) Uani 1 1 d . . . . .
C53 C 0.66855(18) -0.2098(3) 0.76522(18) 0.0393(8) Uani 1 1 d . . . . .
C54 C 0.64993(17) -0.3170(3) 0.71161(18) 0.0393(8) Uani 1 1 d . . . . .
C55 C 0.71316(18) -0.4015(3) 0.73187(18) 0.0393(8) Uani 1 1 d . . . . .
C56 C 0.77011(18) -0.3457(3) 0.79744(17) 0.0392(8) Uani 1 1 d . . . . .
C57 C 0.84116(18) -0.3490(3) 0.80530(17) 0.0409(9) Uani 1 1 d . . . . .
C58 C 0.85691(18) -0.4096(3) 0.74783(19) 0.0418(9) Uani 1 1 d . . . . .
C59 C 0.8017(2) -0.4621(3) 0.68455(19) 0.0424(9) Uani 1 1 d . . . . .
C60 C 0.72789(18) -0.4582(3) 0.67599(18) 0.0399(8) Uani 1 1 d . . . . .
C61 C 0.62750(17) 0.2299(3) 0.43922(17) 0.0393(8) Uani 1 1 d . . . . .
C62 C 0.58699(16) 0.3097(3) 0.39789(17) 0.0384(8) Uani 1 1 d . . . . .
C63 C 0.53758(15) 0.4088(3) 0.35294(17) 0.0329(8) Uani 1 1 d . . . . .
C64 C 0.50826(17) 0.4072(3) 0.27527(18) 0.0462(9) Uani 1 1 d . . . . .
H64 H 0.523121 0.343109 0.251149 0.055 Uiso 1 1 calc R U . . .
C65 C 0.45766(16) 0.4997(3) 0.23427(18) 0.0443(9) Uani 1 1 d . . . . .
H65 H 0.438932 0.498972 0.182615 0.053 Uiso 1 1 calc R U . . .
C66 C 0.43467(17) 0.5936(3) 0.2699(2) 0.0491(9) Uani 1 1 d . . . . .
H66 H 0.398904 0.653662 0.241907 0.059 Uiso 1 1 calc R U . . .
C67 C 0.46430(17) 0.5993(3) 0.34665(19) 0.0472(9) Uani 1 1 d . . . . .
H67 H 0.450200 0.664909 0.370583 0.057 Uiso 1 1 calc R U . . .
C68 C 0.51493(17) 0.5063(3) 0.38707(18) 0.0449(9) Uani 1 1 d . . . . .
H68 H 0.534490 0.509123 0.438752 0.054 Uiso 1 1 calc R U . . .
C69 C 0.76322(15) 0.2244(3) 0.44702(15) 0.0372(8) Uani 1 1 d . . . . .
H69A H 0.733714 0.190862 0.397484 0.045 Uiso 1 1 calc R U . . .
H69B H 0.745188 0.311637 0.451084 0.045 Uiso 1 1 calc R U . . .
C70 C 0.84006(16) 0.2375(3) 0.45676(15) 0.0318(8) Uani 1 1 d . . . . .
C71 C 0.88368(16) 0.3407(3) 0.50037(15) 0.0343(8) Uani 1 1 d . . . . .
H71 H 0.864651 0.402203 0.521988 0.041 Uiso 1 1 calc R U . . .
C72 C 0.95328(18) 0.3514(3) 0.51122(16) 0.0438(9) Uani 1 1 d . . . . .
H72 H 0.981726 0.419761 0.540609 0.053 Uiso 1 1 calc R U . . .
C73 C 0.98253(19) 0.2614(4) 0.47895(19) 0.0534(10) Uani 1 1 d . . . . .
H73 H 1.030109 0.270658 0.485986 0.064 Uiso 1 1 calc R U . . .
C74 C 0.94156(18) 0.1592(3) 0.43682(18) 0.0459(9) Uani 1 1 d . . . . .
H74 H 0.961503 0.097126 0.416408 0.055 Uiso 1 1 calc R U . . .
C75 C 0.87023(18) 0.1486(3) 0.42474(16) 0.0425(9) Uani 1 1 d . . . . .
H75 H 0.841963 0.080817 0.394617 0.051 Uiso 1 1 calc R U . . .

loop_
_atom_site_aniso_label
_atom_site_aniso_U_11
_atom_site_aniso_U_22
_atom_site_aniso_U_33
_atom_site_aniso_U_23
_atom_site_aniso_U_13
_atom_site_aniso_U_12
C1 0.0278(18) 0.0356(19) 0.0289(17) 0.0088(15) 0.0076(15) 0.0031(15)
C2 0.0311(18) 0.0294(18) 0.0280(17) 0.0054(14) 0.0112(15) 0.0004(15)
C3 0.0339(19) 0.0244(17) 0.0317(18) 0.0049(15) 0.0149(16) -0.0078(14)
C4 0.042(2) 0.0184(17) 0.0344(19) -0.0032(14) 0.0150(17) -0.0076(14)
C5 0.042(2) 0.0155(16) 0.042(2) 0.0037(15) 0.0192(18) 0.0037(14)
C6 0.035(2) 0.0240(18) 0.0406(19) 0.0103(15) 0.0169(17) 0.0114(15)
C7 0.0273(19) 0.036(2) 0.0240(17) 0.0069(15) 0.0026(15) -0.0014(15)
C8 0.041(2) 0.038(2) 0.0187(16) -0.0021(15) 0.0053(16) -0.0050(17)
C9 0.047(2) 0.037(2) 0.0172(16) -0.0043(15) 0.0178(16) -0.0005(17)
C10 0.033(2) 0.040(2) 0.0196(16) 0.0052(15) 0.0152(16) 0.0004(16)
C11 0.036(2) 0.042(2) 0.0366(19) 0.0095(16) 0.0262(17) 0.0041(16)
C12 0.0230(18) 0.0394(19) 0.0327(18) 0.0100(16) 0.0130(16) -0.0056(15)
C13 0.0188(18) 0.045(2) 0.042(2) 0.0091(17) 0.0068(16) -0.0074(15)
C14 0.034(2) 0.041(2) 0.0311(19) -0.0017(16) 0.0025(17) -0.0186(17)
C15 0.044(2) 0.0246(19) 0.0321(19) -0.0069(15) 0.0080(18) -0.0143(16)
C16 0.066(3) 0.0252(18) 0.0349(19) -0.0162(16) 0.025(2) -0.0125(17)
C17 0.052(2) 0.0212(18) 0.039(2) -0.0078(15) 0.0258(19) 0.0014(16)
C18 0.051(2) 0.031(2) 0.051(2) -0.0047(17) 0.035(2) 0.0098(17)
C19 0.037(2) 0.036(2) 0.057(2) 0.0105(18) 0.032(2) 0.0164(16)
C20 0.0259(18) 0.0332(19) 0.048(2) 0.0111(17) 0.0182(17) 0.0114(15)
C21 0.0157(18) 0.040(2) 0.039(2) 0.0101(16) 0.0015(16) 0.0016(15)
C22 0.0215(18) 0.049(2) 0.040(2) 0.0058(17) 0.0057(16) -0.0062(16)
C23 0.032(2) 0.044(2) 0.039(2) -0.0103(18) 0.0056(17) -0.0200(17)
C24 0.042(2) 0.038(2) 0.0272(18) -0.0095(16) 0.0050(17) -0.0129(17)
C25 0.062(3) 0.031(2) 0.0297(19) -0.0116(16) 0.0191(18) -0.0073(18)
C26 0.060(3) 0.038(2) 0.0287(18) -0.0113(16) 0.0279(19) -0.0004(18)
C27 0.053(2) 0.032(2) 0.040(2) -0.0016(17) 0.0331(19) 0.0127(17)
C28 0.043(2) 0.047(2) 0.045(2) 0.0078(18) 0.0336(18) 0.0123(18)
C29 0.029(2) 0.052(2) 0.054(2) 0.018(2) 0.0265(18) 0.0164(17)
C30 0.0150(17) 0.058(2) 0.045(2) 0.0131(19) 0.0087(16) 0.0029(17)
C31 0.0235(19) 0.060(2) 0.0313(19) 0.0141(18) -0.0010(16) -0.0021(17)
C32 0.032(2) 0.053(2) 0.0247(18) 0.0014(17) -0.0028(16) -0.0128(17)
C33 0.047(2) 0.046(2) 0.0202(18) -0.0058(16) 0.0035(17) -0.0147(18)
C34 0.065(3) 0.038(2) 0.0235(18) -0.0092(16) 0.0194(19) -0.0076(19)
C35 0.062(3) 0.047(2) 0.0273(19) -0.0106(17) 0.028(2) -0.004(2)
C36 0.058(3) 0.041(2) 0.040(2) -0.0048(17) 0.035(2) 0.0042(19)
C37 0.047(2) 0.044(2) 0.053(2) 0.0040(19) 0.041(2) 0.0050(18)
C38 0.032(2) 0.047(2) 0.054(2) 0.0081(19) 0.0304(19) 0.0087(17)
C39 0.0227(19) 0.047(2) 0.051(2) 0.0108(19) 0.0173(17) -0.0015(16)
C40 0.037(2) 0.040(2) 0.048(2) 0.0025(18) 0.0194(19) -0.0135(16)
C41 0.048(2) 0.033(2) 0.040(2) -0.0030(17) 0.0146(18) -0.0212(17)
C42 0.051(2) 0.0183(18) 0.047(2) -0.0064(16) 0.021(2) -0.0116(16)
C43 0.068(3) 0.0227(19) 0.045(2) -0.0120(17) 0.029(2) -0.0053(18)
C44 0.067(3) 0.0189(18) 0.053(2) -0.0010(17) 0.035(2) 0.0111(18)
C45 0.056(2) 0.031(2) 0.053(2) -0.0005(18) 0.034(2) 0.0194(18)
C46 0.041(2) 0.047(2) 0.057(2) 0.019(2) 0.029(2) 0.0235(18)
C47 0.036(2) 0.047(2) 0.051(2) 0.0214(19) 0.0213(19) 0.0230(17)
C48 0.030(2) 0.051(2) 0.037(2) 0.0174(18) 0.0047(17) 0.0084(17)
C49 0.040(2) 0.053(2) 0.0191(17) 0.0159(17) 0.0016(16) 0.0034(18)
C50 0.050(2) 0.050(2) 0.0161(16) 0.0069(16) 0.0044(16) -0.0012(19)
C51 0.055(2) 0.047(2) 0.0205(17) 0.0010(16) 0.0189(17) -0.0050(19)
C52 0.057(2) 0.043(2) 0.0303(19) 0.0088(17) 0.0284(19) -0.0006(19)
C53 0.049(2) 0.041(2) 0.043(2) 0.0051(17) 0.0348(19) -0.0026(18)
C54 0.040(2) 0.036(2) 0.049(2) 0.0088(18) 0.0266(19) -0.0100(17)
C55 0.054(2) 0.0257(19) 0.046(2) 0.0112(17) 0.0285(19) -0.0034(17)
C56 0.054(2) 0.034(2) 0.0337(19) 0.0181(16) 0.0226(19) 0.0029(17)
C57 0.046(2) 0.038(2) 0.037(2) 0.0222(17) 0.0154(18) 0.0112(17)
C58 0.048(2) 0.0264(19) 0.051(2) 0.0161(17) 0.022(2) 0.0137(17)
C59 0.059(3) 0.0161(18) 0.055(2) 0.0088(16) 0.028(2) 0.0117(16)
C60 0.056(2) 0.0192(18) 0.049(2) 0.0037(16) 0.027(2) -0.0039(16)
C61 0.036(2) 0.040(2) 0.038(2) 0.0076(17) 0.0120(17) 0.0012(16)
C62 0.0288(19) 0.042(2) 0.041(2) 0.0103(17) 0.0118(17) 0.0001(16)
C63 0.0284(19) 0.0304(19) 0.0357(19) 0.0075(16) 0.0096(16) -0.0010(15)
C64 0.049(2) 0.050(2) 0.048(2) 0.0090(19) 0.0280(19) 0.0110(18)
C65 0.039(2) 0.054(2) 0.035(2) 0.0228(18) 0.0119(18) 0.0090(18)
C66 0.039(2) 0.037(2) 0.062(3) 0.0152(19) 0.013(2) 0.0077(17)
C67 0.048(2) 0.028(2) 0.053(2) -0.0010(18) 0.010(2) 0.0051(17)
C68 0.048(2) 0.037(2) 0.036(2) -0.0069(17) 0.0058(19) -0.0095(18)
C69 0.036(2) 0.043(2) 0.0317(18) 0.0111(16) 0.0142(16) 0.0019(16)
C70 0.039(2) 0.036(2) 0.0232(16) 0.0036(15) 0.0160(16) -0.0018(16)
C71 0.043(2) 0.037(2) 0.0305(18) 0.0030(15) 0.0226(17) 0.0041(16)
C72 0.045(2) 0.053(2) 0.0323(19) -0.0005(17) 0.0159(18) -0.0125(18)
C73 0.038(2) 0.080(3) 0.047(2) 0.005(2) 0.0233(19) -0.001(2)
C74 0.047(2) 0.051(2) 0.056(2) -0.0004(19) 0.038(2) 0.0052(19)
C75 0.062(3) 0.037(2) 0.0361(19) -0.0017(16) 0.0277(19) -0.0060(18)

loop_
_atom_type_symbol
_atom_type_description
_atom_type_scat_dispersion_real
_atom_type_scat_dispersion_imag
_atom_type_scat_source
C C 0.0033 0.0016 'International Tables Vol C Tables 4.2.6.8 and 6.1.1.4'
H H 0.0000 0.0000 'International Tables Vol C Tables 4.2.6.8 and 6.1.1.4'

loop_
_geom_angle_atom_site_label_1
_geom_angle_atom_site_label_2
_geom_angle_atom_site_label_3
_geom_angle
_geom_angle_site_symmetry_1
_geom_angle_site_symmetry_3
_geom_angle_publ_flag
C61 C1 C7 109.2(2) . . ?
C61 C1 C6 105.5(2) . . ?
C7 C1 C6 99.3(2) . . ?
C61 C1 C2 112.9(2) . . ?
C7 C1 C2 114.4(2) . . ?
C6 C1 C2 114.3(2) . . ?
C3 C2 C10 100.0(2) . . ?
C3 C2 C69 110.6(2) . . ?
C10 C2 C69 109.6(2) . . ?
C3 C2 C1 113.4(2) . . ?
C10 C2 C1 113.2(2) . . ?
C69 C2 C1 109.7(2) . . ?
C4 C3 C12 118.4(3) . . ?
C4 C3 C2 125.8(3) . . ?
C12 C3 C2 110.3(2) . . ?
C3 C4 C15 120.7(3) . . ?
C3 C4 C5 119.6(3) . . ?
C15 C4 C5 107.6(3) . . ?
C6 C5 C17 119.4(3) . . ?
C6 C5 C4 120.7(3) . . ?
C17 C5 C4 108.1(3) . . ?
C5 C6 C20 119.9(3) . . ?
C5 C6 C1 123.7(3) . . ?
C20 C6 C1 110.3(3) . . ?
C8 C7 C21 119.4(3) . . ?
C8 C7 C1 124.1(3) . . ?
C21 C7 C1 110.2(3) . . ?
C7 C8 C24 120.2(3) . . ?
C7 C8 C9 120.8(3) . . ?
C24 C8 C9 107.7(3) . . ?
C10 C9 C26 119.6(3) . . ?
C10 C9 C8 119.7(3) . . ?
C26 C9 C8 108.0(3) . . ?
C9 C10 C11 119.3(3) . . ?
C9 C10 C2 125.3(3) . . ?
C11 C10 C2 110.0(3) . . ?
C28 C11 C10 121.6(3) . . ?
C28 C11 C12 119.9(3) . . ?
C10 C11 C12 107.9(3) . . ?
C13 C12 C3 121.8(3) . . ?
C13 C12 C11 120.1(3) . . ?
C3 C12 C11 107.8(3) . . ?
C12 C13 C14 119.0(3) . . ?
C12 C13 C30 119.8(3) . . ?
C14 C13 C30 108.3(3) . . ?
C15 C14 C32 121.4(3) . . ?
C15 C14 C13 119.1(3) . . ?
C32 C14 C13 107.2(3) . . ?
C14 C15 C4 121.0(3) . . ?
C14 C15 C16 119.4(3) . . ?
C4 C15 C16 107.9(3) . . ?
C34 C16 C17 120.7(3) . . ?
C34 C16 C15 119.9(3) . . ?
C17 C16 C15 108.4(3) . . ?
C18 C17 C5 121.5(3) . . ?
C18 C17 C16 119.1(3) . . ?
C5 C17 C16 107.9(3) . . ?
C17 C18 C36 120.8(3) . . ?
C17 C18 C19 118.4(3) . . ?
C36 C18 C19 108.5(3) . . ?
C20 C19 C18 119.6(3) . . ?
C20 C19 C38 120.2(3) . . ?
C18 C19 C38 108.0(3) . . ?
C19 C20 C6 121.1(3) . . ?
C19 C20 C21 120.3(3) . . ?
C6 C20 C21 108.2(3) . . ?
C22 C21 C7 121.1(3) . . ?
C22 C21 C20 119.5(3) . . ?
C7 C21 C20 108.5(3) . . ?
C21 C22 C23 119.7(3) . . ?
C21 C22 C39 119.9(3) . . ?
C23 C22 C39 108.1(3) . . ?
C24 C23 C22 119.0(3) . . ?
C24 C23 C41 120.2(3) . . ?
C22 C23 C41 108.6(3) . . ?
C23 C24 C8 120.5(3) . . ?
C23 C24 C25 119.4(3) . . ?
C8 C24 C25 108.1(3) . . ?
C43 C25 C26 120.1(3) . . ?
C43 C25 C24 120.3(3) . . ?
C26 C25 C24 108.1(3) . . ?
C27 C26 C9 121.1(3) . . ?
C27 C26 C25 120.1(3) . . ?
C9 C26 C25 108.0(3) . . ?
C26 C27 C28 119.1(3) . . ?
C26 C27 C45 120.4(3) . . ?
C28 C27 C45 107.9(3) . . ?
C11 C28 C27 119.3(3) . . ?
C11 C28 C29 120.3(3) . . ?
C27 C28 C29 108.1(3) . . ?
C30 C29 C46 120.2(3) . . ?
C30 C29 C28 119.9(3) . . ?
C46 C29 C28 108.0(3) . . ?
C29 C30 C31 120.1(3) . . ?
C29 C30 C13 119.9(3) . . ?
C31 C30 C13 107.8(3) . . ?
C48 C31 C30 120.4(3) . . ?
C48 C31 C32 119.6(3) . . ?
C30 C31 C32 107.9(3) . . ?
C33 C32 C14 118.8(3) . . ?
C33 C32 C31 119.9(3) . . ?
C14 C32 C31 108.8(3) . . ?
C32 C33 C34 120.6(3) . . ?
C32 C33 C50 120.5(3) . . ?
C34 C33 C50 107.0(3) . . ?
C16 C34 C33 119.9(3) . . ?
C16 C34 C35 119.2(3) . . ?
C33 C34 C35 108.6(3) . . ?
C36 C35 C51 120.9(3) . . ?
C36 C35 C34 120.3(3) . . ?
C51 C35 C34 107.2(3) . . ?
C35 C36 C18 119.9(3) . . ?
C35 C36 C37 119.6(3) . . ?
C18 C36 C37 107.8(3) . . ?
C53 C37 C38 120.0(3) . . ?
C53 C37 C36 119.8(3) . . ?
C38 C37 C36 107.9(3) . . ?
C39 C38 C19 119.6(3) . . ?
C39 C38 C37 120.1(3) . . ?
C19 C38 C37 107.9(3) . . ?
C38 C39 C22 120.5(3) . . ?
C38 C39 C40 119.9(3) . . ?
C22 C39 C40 107.7(3) . . ?
C54 C40 C41 120.3(3) . . ?
C54 C40 C39 119.8(3) . . ?
C41 C40 C39 107.7(3) . . ?
C42 C41 C23 120.4(3) . . ?
C42 C41 C40 119.9(3) . . ?
C23 C41 C40 107.9(3) . . ?
C41 C42 C60 119.7(3) . . ?
C41 C42 C43 119.6(3) . . ?
C60 C42 C43 108.4(3) . . ?
C25 C43 C42 120.1(3) . . ?
C25 C43 C44 119.9(3) . . ?
C42 C43 C44 107.5(3) . . ?
C45 C44 C59 120.2(3) . . ?
C45 C44 C43 120.0(3) . . ?
C59 C44 C43 107.9(3) . . ?
C44 C45 C46 120.0(3) . . ?
C44 C45 C27 119.6(3) . . ?
C46 C45 C27 108.3(3) . . ?
C47 C46 C45 119.8(3) . . ?
C47 C46 C29 119.9(3) . . ?
C45 C46 C29 107.7(3) . . ?
C46 C47 C58 120.4(3) . . ?
C46 C47 C48 119.8(3) . . ?
C58 C47 C48 108.1(3) . . ?
C31 C48 C49 120.8(3) . . ?
C31 C48 C47 119.5(3) . . ?
C49 C48 C47 107.3(3) . . ?
C50 C49 C57 119.7(3) . . ?
C50 C49 C48 119.9(3) . . ?
C57 C49 C48 108.7(3) . . ?
C49 C50 C51 120.1(3) . . ?
C49 C50 C33 119.2(3) . . ?
C51 C50 C33 108.5(3) . . ?
C52 C51 C50 120.4(3) . . ?
C52 C51 C35 119.5(3) . . ?
C50 C51 C35 108.6(3) . . ?
C51 C52 C53 119.9(3) . . ?
C51 C52 C56 119.8(3) . . ?
C53 C52 C56 108.2(3) . . ?
C37 C53 C52 120.3(3) . . ?
C37 C53 C54 119.8(3) . . ?
C52 C53 C54 107.9(3) . . ?
C40 C54 C53 120.4(3) . . ?
C40 C54 C55 120.0(3) . . ?
C53 C54 C55 107.9(3) . . ?
C60 C55 C56 120.8(3) . . ?
C60 C55 C54 119.4(3) . . ?
C56 C55 C54 107.7(3) . . ?
C57 C56 C55 119.7(3) . . ?
C57 C56 C52 119.8(3) . . ?
C55 C56 C52 108.3(3) . . ?
C56 C57 C49 120.1(3) . . ?
C56 C57 C58 119.7(3) . . ?
C49 C57 C58 108.4(3) . . ?
C59 C58 C57 120.3(3) . . ?
C59 C58 C47 119.7(3) . . ?
C57 C58 C47 107.4(3) . . ?
C58 C59 C44 120.0(3) . . ?
C58 C59 C60 120.2(3) . . ?
C44 C59 C60 108.0(3) . . ?
C55 C60 C42 120.6(3) . . ?
C55 C60 C59 119.3(3) . . ?
C42 C60 C59 108.2(3) . . ?
C62 C61 C1 173.1(3) . . ?
C61 C62 C63 175.8(3) . . ?
C68 C63 C64 118.3(3) . . ?
C68 C63 C62 119.1(3) . . ?
C64 C63 C62 122.5(3) . . ?
C65 C64 C63 120.5(3) . . ?
C65 C64 H64 119.8 . . ?
C63 C64 H64 119.8 . . ?
C64 C65 C66 119.9(3) . . ?
C64 C65 H65 120.1 . . ?
C66 C65 H65 120.1 . . ?
C65 C66 C67 120.6(3) . . ?
C65 C66 H66 119.7 . . ?
C67 C66 H66 119.7 . . ?
C68 C67 C66 118.9(3) . . ?
C68 C67 H67 120.5 . . ?
C66 C67 H67 120.5 . . ?
C67 C68 C63 121.7(3) . . ?
C67 C68 H68 119.1 . . ?
C63 C68 H68 119.1 . . ?
C70 C69 C2 113.1(2) . . ?
C70 C69 H69A 109.0 . . ?
C2 C69 H69A 109.0 . . ?
C70 C69 H69B 109.0 . . ?
C2 C69 H69B 109.0 . . ?
H69A C69 H69B 107.8 . . ?
C75 C70 C71 118.0(3) . . ?
C75 C70 C69 122.1(3) . . ?
C71 C70 C69 119.9(3) . . ?
C72 C71 C70 120.5(3) . . ?
C72 C71 H71 119.7 . . ?
C70 C71 H71 119.7 . . ?
C71 C72 C73 120.7(3) . . ?
C71 C72 H72 119.7 . . ?
C73 C72 H72 119.7 . . ?
C74 C73 C72 120.1(3) . . ?
C74 C73 H73 120.0 . . ?
C72 C73 H73 120.0 . . ?
C73 C74 C75 119.5(3) . . ?
C73 C74 H74 120.2 . . ?
C75 C74 H74 120.2 . . ?
C74 C75 C70 121.2(3) . . ?
C74 C75 H75 119.4 . . ?
C70 C75 H75 119.4 . . ?

loop_
_geom_bond_atom_site_label_1
_geom_bond_atom_site_label_2
_geom_bond_distance
_geom_bond_site_symmetry_2
_geom_bond_publ_flag
C1 C61 1.496(4) . ?
C1 C7 1.537(4) . ?
C1 C6 1.549(4) . ?
C1 C2 1.608(4) . ?
C2 C3 1.518(4) . ?
C2 C10 1.530(4) . ?
C2 C69 1.574(3) . ?
C3 C4 1.369(4) . ?
C3 C12 1.441(4) . ?
C4 C15 1.442(4) . ?
C4 C5 1.472(4) . ?
C5 C6 1.366(4) . ?
C5 C17 1.439(4) . ?
C6 C20 1.427(4) . ?
C7 C8 1.370(4) . ?
C7 C21 1.433(4) . ?
C8 C24 1.445(4) . ?
C8 C9 1.464(4) . ?
C9 C10 1.374(4) . ?
C9 C26 1.448(4) . ?
C10 C11 1.438(4) . ?
C11 C28 1.384(4) . ?
C11 C12 1.450(4) . ?
C12 C13 1.386(4) . ?
C13 C14 1.449(4) . ?
C13 C30 1.456(4) . ?
C14 C15 1.376(4) . ?
C14 C32 1.445(4) . ?
C15 C16 1.456(4) . ?
C16 C34 1.385(4) . ?
C16 C17 1.449(4) . ?
C17 C18 1.386(4) . ?
C18 C36 1.441(4) . ?
C18 C19 1.443(4) . ?
C19 C20 1.387(4) . ?
C19 C38 1.448(4) . ?
C20 C21 1.450(4) . ?
C21 C22 1.394(4) . ?
C22 C23 1.432(4) . ?
C22 C39 1.449(4) . ?
C23 C24 1.397(4) . ?
C23 C41 1.441(4) . ?
C24 C25 1.456(4) . ?
C25 C43 1.385(4) . ?
C25 C26 1.449(4) . ?
C26 C27 1.387(4) . ?
C27 C28 1.441(4) . ?
C27 C45 1.446(4) . ?
C28 C29 1.448(4) . ?
C29 C30 1.388(4) . ?
C29 C46 1.447(4) . ?
C30 C31 1.440(4) . ?
C31 C48 1.390(4) . ?
C31 C32 1.447(4) . ?
C32 C33 1.392(4) . ?
C33 C34 1.445(4) . ?
C33 C50 1.455(4) . ?
C34 C35 1.458(4) . ?
C35 C36 1.376(4) . ?
C35 C51 1.443(4) . ?
C36 C37 1.453(4) . ?
C37 C53 1.384(4) . ?
C37 C38 1.449(4) . ?
C38 C39 1.385(4) . ?
C39 C40 1.454(4) . ?
C40 C54 1.380(4) . ?
C40 C41 1.448(4) . ?
C41 C42 1.394(4) . ?
C42 C60 1.438(4) . ?
C42 C43 1.451(4) . ?
C43 C44 1.456(4) . ?
C44 C45 1.395(4) . ?
C44 C59 1.449(4) . ?
C45 C46 1.445(4) . ?
C46 C47 1.390(4) . ?
C47 C58 1.456(4) . ?
C47 C48 1.460(4) . ?
C48 C49 1.444(4) . ?
C49 C50 1.399(4) . ?
C49 C57 1.440(4) . ?
C50 C51 1.436(4) . ?
C51 C52 1.388(4) . ?
C52 C53 1.445(4) . ?
C52 C56 1.448(4) . ?
C53 C54 1.449(4) . ?
C54 C55 1.457(4) . ?
C55 C60 1.392(4) . ?
C55 C56 1.442(4) . ?
C56 C57 1.399(4) . ?
C57 C58 1.448(4) . ?
C58 C59 1.389(4) . ?
C59 C60 1.450(4) . ?
C61 C62 1.195(4) . ?
C62 C63 1.431(4) . ?
C63 C68 1.383(4) . ?
C63 C64 1.397(4) . ?
C64 C65 1.373(4) . ?
C64 H64 0.9300 . ?
C65 C66 1.380(4) . ?
C65 H65 0.9300 . ?
C66 C67 1.382(4) . ?
C66 H66 0.9300 . ?
C67 C68 1.374(4) . ?
C67 H67 0.9300 . ?
C68 H68 0.9300 . ?
C69 C70 1.510(4) . ?
C69 H69A 0.9700 . ?
C69 H69B 0.9700 . ?
C70 C75 1.388(4) . ?
C70 C71 1.404(4) . ?
C71 C72 1.355(4) . ?
C71 H71 0.9300 . ?
C72 C73 1.387(4) . ?
C72 H72 0.9300 . ?
C73 C74 1.366(4) . ?
C73 H73 0.9300 . ?
C74 C75 1.383(4) . ?
C74 H74 0.9300 . ?
C75 H75 0.9300 . ?
